data_7134567
loop_
_publ_author_name
'Jia, Xiaoni'
'Kan, Yuanmeng'
'Li, Wenguang'
'Kong, Weiguang'
'Gao, Wenchao'
'Chen, Ming'
'Ye, Long-Wu'
'Li, Ting'

_publ_section_title
;
 Gold-catalyzed ligand-controlled annulation for the construction of
 indoles and furoindoles
;
_journal_issue 51
_journal_name_full 'Chemical Communications'
_journal_page_first 9294
_journal_page_last 9297
_journal_paper_doi 10.1039/D5CC02328A
_journal_volume 61
_journal_year 2025
_chemical_formula_moiety 'C24 H19 N O4 S'
_chemical_formula_sum 'C24 H19 N O4 S'
_chemical_formula_weight 417.46
_space_group_crystal_system triclinic
_space_group_IT_number 2
_space_group_name_Hall '-P 1'
_space_group_name_H-M_alt 'P -1'
_atom_sites_solution_hydrogens geom
_atom_sites_solution_primary iterative
_audit_creation_date 2024-09-30
_audit_creation_method
;
Olex2 1.2
(compiled 2018.05.29 svn.r3508 for OlexSys, GUI svn.r5506)
;
_audit_update_record
;
2025-04-08 deposited with the CCDC.	2025-05-19 downloaded from the CCDC.
;
_cell_angle_alpha 69.355(5)
_cell_angle_beta 80.379(5)
_cell_angle_gamma 85.929(6)
_cell_formula_units_Z 2
_cell_length_a 8.5808(7)
_cell_length_b 9.8636(6)
_cell_length_c 12.7357(6)
_cell_measurement_reflns_used 1958
_cell_measurement_temperature 293(2)
_cell_measurement_theta_max 67.7890
_cell_measurement_theta_min 3.7520
_cell_volume 994.43(12)
_computing_cell_refinement 'CrysAlisPro 1.171.42.102a (Rigaku OD, 2023)'
_computing_data_collection 'CrysAlisPro 1.171.42.102a (Rigaku OD, 2023)'
_computing_data_reduction 'CrysAlisPro 1.171.42.102a (Rigaku OD, 2023)'
_computing_molecular_graphics 'Olex2 (Dolomanov et al., 2009)'
_computing_publication_material 'Olex2 (Dolomanov et al., 2009)'
_computing_structure_refinement 'ShelXL (Sheldrick, 2015)'
_computing_structure_solution
;
Superflip (Palatinus & Chapuis, 2007;Palatinus & van der Lee, 2008;
Palatinus et al., 2012)
;
_diffrn_ambient_temperature 293(2)
_diffrn_detector 'CCD plate'
_diffrn_detector_area_resol_mean 16.2312
_diffrn_detector_type Eos
_diffrn_measured_fraction_theta_full 0.994
_diffrn_measured_fraction_theta_max 0.994
_diffrn_measurement_details
;
List of Runs (angles in degrees, time in seconds):

  # Type    Start    End  Width  t~exp~   \w     \q     \k     \f   Frames
#--------------------------------------------------------------------------
  1  \w   -108.00 -35.00   1.00    1.00    --  -33.50 178.00 -60.00   73
  2  \w    -71.00  39.00   1.00    1.00    --  -33.50  19.00-180.00  110
  3  \w   -108.00 -35.00   1.00    1.00    --  -33.50 178.00-150.00   73
  4  \w   -102.00 -15.00   1.00    1.00    --  -33.50 -57.00   0.00   87
  5  \w    -32.00  55.00   1.00    1.00    --   36.53 -57.00 150.00   87
  6  \w    -14.00  46.00   1.00    1.00    --   36.53 -57.00-150.00   60
  7  \w     34.00  65.00   1.00    1.00    --   36.53 -77.00-150.00   31
  8  \w    -34.00  -6.00   1.00    1.00    --   36.53 -37.00-120.00   28
  9  \w     78.00 111.00   1.00    1.00    --   36.53 178.00 -90.00   33
 10  \w    -16.00  30.00   1.00    1.00    --   36.53 -77.00-180.00   46
 11  \w     28.00  55.00   1.00    1.00    --   36.53 -77.00  60.00   27
 12  \w     64.00 110.00   1.00    1.00    --   36.53 178.00  60.00   46
 13  \w    -15.00  11.00   1.00    1.00    --   36.53 -77.00-150.00   26
 14  \w     10.00  36.00   1.00    1.00    --   36.53 -99.00  60.00   26
 15  \w     38.00  76.00   1.00    1.00    --   36.53 -99.00  60.00   38
 16  \w     76.00 111.00   1.00    1.00    --   36.53 178.00  30.00   35
 17  \w     61.00 106.00   1.00    6.00    --  108.00 -94.00-120.00   45
 18  \w     49.00 134.00   1.00    6.00    --  108.00 -30.00-180.00   85
 19  \w     43.00  76.00   1.00    6.00    --  108.00 -61.00-180.00   33
 20  \w     60.00 109.00   1.00    6.00    --  108.00-111.00  60.00   49
 21  \w    113.00 158.00   1.00    6.00    --  108.00  77.00 -60.00   45
 22  \w     40.00 109.00   1.00    6.00    --  108.00-111.00 150.00   69
 23  \w     38.00 106.00   1.00    6.00    --  108.00 -94.00-180.00   68
 24  \w     39.00  90.00   1.00    6.00    --  108.00 -94.00 -30.00   51
 25  \w    136.00 175.00   1.00    6.00    --  108.00  45.00-120.00   39
 26  \w     89.00 115.00   1.00    6.00    --  108.00  45.00-120.00   26
 27  \w     38.00 122.00   1.00    6.00    --  108.00 -45.00 -30.00   84
 28  \w     62.00 130.00   1.00    6.00    --  108.00 -77.00-120.00   68
 29  \w    131.00 175.00   1.00    6.00    --  108.00  61.00 -30.00   44
 30  \w    123.00 167.00   1.00    6.00    --  108.00  77.00 -90.00   44
 31  \w     36.00 145.00   1.00    6.00    --  108.00 -15.00 -90.00  109
 32  \w     39.00  72.00   1.00    6.00    --  108.00 -94.00  90.00   33
;
_diffrn_measurement_device 'four-circle diffractometer'
_diffrn_measurement_device_type 'Xcalibur, Eos, Gemini'
_diffrn_measurement_method '\w scans'
_diffrn_orient_matrix_type 'CrysAlisPro convention (1999,Acta A55,543-557)'
_diffrn_orient_matrix_UB_11 0.1187284000
_diffrn_orient_matrix_UB_12 0.1100153000
_diffrn_orient_matrix_UB_13 0.0000620000
_diffrn_orient_matrix_UB_21 -0.1239317000
_diffrn_orient_matrix_UB_22 0.0525854000
_diffrn_orient_matrix_UB_23 0.0801219000
_diffrn_orient_matrix_UB_31 0.0609070000
_diffrn_orient_matrix_UB_32 -0.1139884000
_diffrn_orient_matrix_UB_33 0.1033751000
_diffrn_radiation_monochromator graphite
_diffrn_radiation_probe x-ray
_diffrn_radiation_type CuK\a
_diffrn_radiation_wavelength 1.54184
_diffrn_reflns_av_R_equivalents 0.0363
_diffrn_reflns_av_unetI/netI 0.0521
_diffrn_reflns_Laue_measured_fraction_full 0.994
_diffrn_reflns_Laue_measured_fraction_max 0.994
_diffrn_reflns_limit_h_max 10
_diffrn_reflns_limit_h_min -10
_diffrn_reflns_limit_k_max 11
_diffrn_reflns_limit_k_min -11
_diffrn_reflns_limit_l_max 15
_diffrn_reflns_limit_l_min -10
_diffrn_reflns_number 7017
_diffrn_reflns_point_group_measured_fraction_full 0.994
_diffrn_reflns_point_group_measured_fraction_max 0.994
_diffrn_reflns_theta_full 67.072
_diffrn_reflns_theta_max 67.072
_diffrn_reflns_theta_min 3.753
_diffrn_source 'fine-focus sealed X-ray tube'
_diffrn_source_type 'Enhance (Cu) X-ray Source'
_exptl_absorpt_coefficient_mu 1.715
_exptl_absorpt_correction_T_max 1.00000
_exptl_absorpt_correction_T_min 0.62760
_exptl_absorpt_correction_type multi-scan
_exptl_absorpt_process_details
;
CrysAlisPro 1.171.42.102a (Rigaku Oxford Diffraction, 2023)
Empirical absorption correction using spherical harmonics,
implemented in SCALE3 ABSPACK scaling algorithm.
;
_exptl_crystal_colour yellow
_exptl_crystal_colour_primary yellow
_exptl_crystal_density_diffrn 1.394
_exptl_crystal_description block
_exptl_crystal_F_000 436
_exptl_crystal_size_max 0.17
_exptl_crystal_size_mid 0.11
_exptl_crystal_size_min 0.08
_refine_diff_density_max 0.254
_refine_diff_density_min -0.236
_refine_diff_density_rms 0.050
_refine_ls_extinction_method none
_refine_ls_goodness_of_fit_ref 1.015
_refine_ls_hydrogen_treatment constr
_refine_ls_matrix_type full
_refine_ls_number_parameters 281
_refine_ls_number_reflns 3527
_refine_ls_number_restraints 0
_refine_ls_restrained_S_all 1.015
_refine_ls_R_factor_all 0.0823
_refine_ls_R_factor_gt 0.0565
_refine_ls_shift/su_max 0.000
_refine_ls_shift/su_mean 0.000
_refine_ls_structure_factor_coef Fsqd
_refine_ls_weighting_details 'w=1/[\s^2^(Fo^2^)+(0.0817P)^2^] where P=(Fo^2^+2Fc^2^)/3'
_refine_ls_weighting_scheme calc
_refine_ls_wR_factor_gt 0.1436
_refine_ls_wR_factor_ref 0.1670
_reflns_Friedel_coverage 0.000
_reflns_number_gt 2428
_reflns_number_total 3527
_reflns_threshold_expression 'I > 2\s(I)'
_cod_data_source_file d5cc02328a2.cif
_cod_data_source_block 202409321_auto
_cod_depositor_comments 'Adding full bibliography for 7134566--7134567.cif.'
_cod_database_code 7134567
_shelx_shelxl_version_number 2014/7
_chemical_oxdiff_formula C28H31O6N3S1
_shelx_space_group_comment
;
The symmetry employed for this shelxl refinement is uniquely defined
by the following loop, which should always be used as a source of
symmetry information in preference to the above space-group names.
They are only intended as comments.
;
_shelx_estimated_absorpt_t_max 0.875
_shelx_estimated_absorpt_t_min 0.759
_reflns_odcompleteness_completeness 99.35
_reflns_odcompleteness_iscentric 1
_reflns_odcompleteness_theta 66.97
_olex2_refinement_description
;
1. Fixed Uiso
 At 1.2 times of:
  All C(H) groups
 At 1.5 times of:
  All C(H,H,H) groups
2. Uiso/Uaniso restraints and constraints
Uanis(O4) = Uanis(O4A)
Uanis(C24) = Uanis(C24A)
3. Others
 Sof(O4A)=Sof(C24A)=Sof(H24D)=Sof(H24E)=Sof(H24F)=1-FVAR(1)
 Sof(O4)=Sof(C24)=Sof(H24A)=Sof(H24B)=Sof(H24C)=FVAR(1)
4.a Aromatic/amide H refined with riding coordinates:
 C2(H2), C3(H3), C5(H5), C6(H6), C8(H8), C9(H9), C10(H10), C11(H11), C16(H16),
 C19(H19), C20(H20), C22(H22), C23(H23)
4.b Idealised Me refined as rotating group:
 C7(H7A,H7B,H7C), C24(H24A,H24B,H24C), C24A(H24D,H24E,H24F)
;
_olex2_submission_special_instructions 'No special instructions were received'
_oxdiff_exptl_absorpt_empirical_details
;
Empirical correction (ABSPACK) includes:
- Absorption correction using spherical harmonics
- Frame scaling
;
_oxdiff_exptl_absorpt_empirical_full_max 1.640
_oxdiff_exptl_absorpt_empirical_full_min 0.793

loop_
_space_group_symop_operation_xyz
'x, y, z'
'-x, -y, -z'

loop_
_atom_site_label
_atom_site_type_symbol
_atom_site_fract_x
_atom_site_fract_y
_atom_site_fract_z
_atom_site_U_iso_or_equiv
_atom_site_adp_type
_atom_site_occupancy
_atom_site_site_symmetry_order
_atom_site_calc_flag
_atom_site_refinement_flags_posn
_atom_site_refinement_flags_adp
_atom_site_refinement_flags_occupancy
_atom_site_disorder_assembly
_atom_site_disorder_group
S1 S 0.32715(10) 0.24817(9) 0.38859(6) 0.0640(3) Uani 1 1 d . . . . .
O1 O 0.1815(3) 0.3244(3) 0.40059(19) 0.0804(7) Uani 1 1 d . . . . .
O2 O 0.3502(3) 0.1056(3) 0.46506(17) 0.0777(7) Uani 1 1 d . . . . .
O3 O 0.6466(3) -0.0078(2) 0.18797(19) 0.0712(6) Uani 1 1 d . . . . .
O4 O 0.9356(5) 0.0328(5) -0.3188(3) 0.0972(12) Uani 0.839(6) 1 d . . P A 1
O4A O 0.970(3) -0.043(2) -0.270(2) 0.0972(12) Uani 0.161(6) 1 d . . P A 2
N1 N 0.3471(3) 0.2319(3) 0.26194(19) 0.0620(6) Uani 1 1 d . . . . .
C1 C 0.4839(4) 0.3558(3) 0.3835(2) 0.0586(7) Uani 1 1 d . . . . .
C2 C 0.4641(4) 0.5044(4) 0.3489(2) 0.0694(8) Uani 1 1 d . . . . .
H2 H 0.3664 0.5465 0.3329 0.083 Uiso 1 1 calc R . . . .
C3 C 0.5908(5) 0.5903(4) 0.3381(3) 0.0743(9) Uani 1 1 d . . . . .
H3 H 0.5772 0.6904 0.3152 0.089 Uiso 1 1 calc R . . . .
C4 C 0.7379(5) 0.5295(4) 0.3609(3) 0.0713(9) Uani 1 1 d . . . . .
C5 C 0.7526(4) 0.3797(4) 0.4000(3) 0.0743(9) Uani 1 1 d . . . . .
H5 H 0.8488 0.3369 0.4193 0.089 Uiso 1 1 calc R . . . .
C6 C 0.6286(4) 0.2932(4) 0.4107(3) 0.0677(8) Uani 1 1 d . . . . .
H6 H 0.6413 0.1929 0.4362 0.081 Uiso 1 1 calc R . . . .
C7 C 0.8769(5) 0.6250(5) 0.3440(4) 0.0965(12) Uani 1 1 d . . . . .
H7A H 0.9537 0.5708 0.3899 0.145 Uiso 1 1 calc GR . . . .
H7B H 0.8413 0.7071 0.3657 0.145 Uiso 1 1 calc GR . . . .
H7C H 0.9239 0.6576 0.2655 0.145 Uiso 1 1 calc GR . . . .
C8 C 0.3701(4) 0.3998(4) -0.0425(2) 0.0661(8) Uani 1 1 d . . . . .
H8 H 0.4252 0.3831 -0.1063 0.079 Uiso 1 1 calc R . . . .
C9 C 0.2617(4) 0.5126(4) -0.0551(3) 0.0730(9) Uani 1 1 d . . . . .
H9 H 0.2433 0.5709 -0.1274 0.088 Uiso 1 1 calc R . . . .
C10 C 0.1807(4) 0.5393(4) 0.0384(3) 0.0738(9) Uani 1 1 d . . . . .
H10 H 0.1102 0.6173 0.0283 0.089 Uiso 1 1 calc R . . . .
C11 C 0.2019(4) 0.4524(4) 0.1473(3) 0.0673(8) Uani 1 1 d . . . . .
H11 H 0.1447 0.4692 0.2104 0.081 Uiso 1 1 calc R . . . .
C12 C 0.3104(3) 0.3404(3) 0.1593(2) 0.0564(7) Uani 1 1 d . . . . .
C13 C 0.3970(3) 0.3114(3) 0.0650(2) 0.0560(7) Uani 1 1 d . . . . .
C14 C 0.4980(4) 0.1853(3) 0.1096(2) 0.0557(7) Uani 1 1 d . . . . .
C15 C 0.4661(4) 0.1411(3) 0.2297(2) 0.0584(7) Uani 1 1 d . . . . .
C16 C 0.5547(4) 0.0257(4) 0.2749(3) 0.0707(9) Uani 1 1 d . . . . .
H16 H 0.5545 -0.0238 0.3520 0.085 Uiso 1 1 calc R . . . .
C17 C 0.6116(4) 0.0899(3) 0.0864(2) 0.0608(7) Uani 1 1 d . . . . .
C18 C 0.6987(4) 0.0706(3) -0.0157(3) 0.0641(7) Uani 1 1 d . . . . .
C19 C 0.8079(5) -0.0427(4) -0.0103(4) 0.0821(10) Uani 1 1 d . . . . .
H19 H 0.8260 -0.1075 0.0602 0.098 Uiso 1 1 calc R . . . .
C20 C 0.8899(5) -0.0601(5) -0.1085(4) 0.0878(11) Uani 1 1 d . . . . .
H20 H 0.9618 -0.1365 -0.1030 0.105 Uiso 1 1 calc R . . . .
C21 C 0.8659(5) 0.0342(4) -0.2136(4) 0.0824(10) Uani 1 1 d . . . . .
C22 C 0.7574(6) 0.1458(4) -0.2197(3) 0.0943(13) Uani 1 1 d . . . . .
H22 H 0.7383 0.2097 -0.2902 0.113 Uiso 1 1 calc R . . . .
C23 C 0.6775(5) 0.1635(4) -0.1227(3) 0.0859(11) Uani 1 1 d . . . . .
H23 H 0.6065 0.2407 -0.1292 0.103 Uiso 1 1 calc R . . . .
C24 C 1.0445(6) -0.0819(6) -0.3188(5) 0.0987(17) Uani 0.839(6) 1 d . . P A 1
H24A H 1.0859 -0.0737 -0.3956 0.148 Uiso 0.839(6) 1 calc GR . P A 1
H24B H 0.9920 -0.1729 -0.2807 0.148 Uiso 0.839(6) 1 calc GR . P A 1
H24C H 1.1296 -0.0770 -0.2800 0.148 Uiso 0.839(6) 1 calc GR . P A 1
C24A C 0.955(3) 0.038(3) -0.385(3) 0.0987(17) Uani 0.161(6) 1 d . . P A 2
H24D H 1.0486 0.0248 -0.4333 0.148 Uiso 0.161(6) 1 calc GR . P A 2
H24E H 0.9415 0.1390 -0.3942 0.148 Uiso 0.161(6) 1 calc GR . P A 2
H24F H 0.8649 0.0053 -0.4042 0.148 Uiso 0.161(6) 1 calc GR . P A 2

loop_
_atom_site_aniso_label
_atom_site_aniso_U_11
_atom_site_aniso_U_22
_atom_site_aniso_U_33
_atom_site_aniso_U_23
_atom_site_aniso_U_13
_atom_site_aniso_U_12
S1 0.0666(5) 0.0744(5) 0.0436(4) -0.0142(3) -0.0028(3) 0.0016(4)
O1 0.0648(14) 0.1067(19) 0.0634(13) -0.0277(12) -0.0014(10) 0.0114(13)
O2 0.0903(17) 0.0797(15) 0.0480(11) -0.0045(10) -0.0055(10) -0.0070(12)
O3 0.0810(16) 0.0659(13) 0.0683(13) -0.0246(10) -0.0185(11) 0.0120(11)
O4 0.105(3) 0.089(3) 0.094(3) -0.046(2) 0.026(2) -0.002(2)
O4A 0.105(3) 0.089(3) 0.094(3) -0.046(2) 0.026(2) -0.002(2)
N1 0.0671(16) 0.0679(15) 0.0462(12) -0.0137(11) -0.0101(10) 0.0006(12)
C1 0.0700(19) 0.0629(17) 0.0393(12) -0.0156(11) -0.0068(12) 0.0089(14)
C2 0.083(2) 0.070(2) 0.0538(16) -0.0211(14) -0.0119(15) 0.0133(17)
C3 0.105(3) 0.0593(18) 0.0565(16) -0.0193(14) -0.0124(17) 0.0057(18)
C4 0.086(2) 0.078(2) 0.0555(16) -0.0342(15) -0.0029(15) -0.0012(18)
C5 0.070(2) 0.084(2) 0.078(2) -0.0412(18) -0.0124(16) 0.0124(18)
C6 0.074(2) 0.0660(19) 0.0642(17) -0.0256(14) -0.0124(14) 0.0156(16)
C7 0.103(3) 0.105(3) 0.093(3) -0.052(2) -0.001(2) -0.015(2)
C8 0.070(2) 0.073(2) 0.0512(15) -0.0166(14) -0.0094(13) -0.0020(15)
C9 0.076(2) 0.076(2) 0.0576(17) -0.0083(15) -0.0196(15) 0.0009(17)
C10 0.072(2) 0.075(2) 0.0702(19) -0.0173(16) -0.0218(16) 0.0126(17)
C11 0.0605(18) 0.075(2) 0.0634(17) -0.0234(15) -0.0077(14) 0.0087(15)
C12 0.0553(16) 0.0596(16) 0.0532(14) -0.0166(12) -0.0102(12) -0.0042(13)
C13 0.0553(16) 0.0605(17) 0.0504(14) -0.0158(12) -0.0080(12) -0.0061(13)
C14 0.0621(17) 0.0543(16) 0.0512(14) -0.0172(12) -0.0109(12) -0.0034(13)
C15 0.0653(18) 0.0564(16) 0.0523(14) -0.0170(12) -0.0100(12) 0.0005(13)
C16 0.086(2) 0.0667(19) 0.0568(16) -0.0163(14) -0.0168(15) 0.0054(16)
C17 0.0670(19) 0.0565(16) 0.0594(16) -0.0182(13) -0.0147(14) -0.0020(14)
C18 0.0596(18) 0.0636(18) 0.0742(18) -0.0306(15) -0.0076(14) -0.0045(14)
C19 0.071(2) 0.095(3) 0.092(2) -0.045(2) -0.0200(19) 0.0130(19)
C20 0.061(2) 0.103(3) 0.119(3) -0.065(3) -0.014(2) 0.0125(19)
C21 0.072(2) 0.089(3) 0.094(3) -0.050(2) 0.0139(19) -0.0190(19)
C22 0.119(3) 0.078(2) 0.075(2) -0.0271(18) 0.014(2) 0.007(2)
C23 0.105(3) 0.068(2) 0.072(2) -0.0212(17) 0.0077(19) 0.016(2)
C24 0.069(3) 0.109(4) 0.131(4) -0.071(3) 0.017(3) 0.001(3)
C24A 0.069(3) 0.109(4) 0.131(4) -0.071(3) 0.017(3) 0.001(3)

loop_
_atom_type_symbol
_atom_type_description
_atom_type_scat_dispersion_real
_atom_type_scat_dispersion_imag
_atom_type_scat_source
C C 0.0181 0.0091 'International Tables Vol C Tables 4.2.6.8 and 6.1.1.4'
H H 0.0000 0.0000 'International Tables Vol C Tables 4.2.6.8 and 6.1.1.4'
N N 0.0311 0.0180 'International Tables Vol C Tables 4.2.6.8 and 6.1.1.4'
O O 0.0492 0.0322 'International Tables Vol C Tables 4.2.6.8 and 6.1.1.4'
S S 0.3331 0.5567 'International Tables Vol C Tables 4.2.6.8 and 6.1.1.4'

loop_
_geom_angle_atom_site_label_1
_geom_angle_atom_site_label_2
_geom_angle_atom_site_label_3
_geom_angle
_geom_angle_site_symmetry_1
_geom_angle_site_symmetry_3
_geom_angle_publ_flag
O1 S1 N1 106.03(14) . . ?
O1 S1 C1 109.35(16) . . ?
O2 S1 O1 120.71(16) . . ?
O2 S1 N1 105.05(14) . . ?
O2 S1 C1 108.62(15) . . ?
N1 S1 C1 106.08(13) . . ?
C16 O3 C17 108.4(2) . . ?
C21 O4 C24 115.8(5) . . ?
C21 O4A C24A 100.7(19) . . ?
C12 N1 S1 126.5(2) . . ?
C15 N1 S1 120.9(2) . . ?
C15 N1 C12 106.9(2) . . ?
C2 C1 S1 119.4(3) . . ?
C2 C1 C6 120.0(3) . . ?
C6 C1 S1 120.5(3) . . ?
C1 C2 H2 120.2 . . ?
C1 C2 C3 119.6(3) . . ?
C3 C2 H2 120.2 . . ?
C2 C3 H3 119.5 . . ?
C2 C3 C4 121.1(3) . . ?
C4 C3 H3 119.5 . . ?
C3 C4 C7 120.5(3) . . ?
C5 C4 C3 118.1(4) . . ?
C5 C4 C7 121.4(4) . . ?
C4 C5 H5 119.3 . . ?
C6 C5 C4 121.5(3) . . ?
C6 C5 H5 119.3 . . ?
C1 C6 H6 120.1 . . ?
C5 C6 C1 119.7(3) . . ?
C5 C6 H6 120.1 . . ?
C4 C7 H7A 109.5 . . ?
C4 C7 H7B 109.5 . . ?
C4 C7 H7C 109.5 . . ?
H7A C7 H7B 109.5 . . ?
H7A C7 H7C 109.5 . . ?
H7B C7 H7C 109.5 . . ?
C9 C8 H8 119.9 . . ?
C9 C8 C13 120.1(3) . . ?
C13 C8 H8 119.9 . . ?
C8 C9 H9 119.8 . . ?
C10 C9 C8 120.5(3) . . ?
C10 C9 H9 119.8 . . ?
C9 C10 H10 119.3 . . ?
C9 C10 C11 121.4(3) . . ?
C11 C10 H10 119.3 . . ?
C10 C11 H11 121.1 . . ?
C12 C11 C10 117.9(3) . . ?
C12 C11 H11 121.1 . . ?
C11 C12 N1 128.3(3) . . ?
C11 C12 C13 122.1(3) . . ?
C13 C12 N1 109.4(3) . . ?
C8 C13 C12 118.1(3) . . ?
C8 C13 C14 135.0(3) . . ?
C12 C13 C14 106.9(2) . . ?
C15 C14 C13 107.1(3) . . ?
C17 C14 C13 147.5(3) . . ?
C17 C14 C15 105.5(2) . . ?
N1 C15 C14 109.6(2) . . ?
C16 C15 N1 140.8(3) . . ?
C16 C15 C14 109.6(3) . . ?
O3 C16 H16 125.9 . . ?
C15 C16 O3 108.2(3) . . ?
C15 C16 H16 125.9 . . ?
O3 C17 C18 116.0(3) . . ?
C14 C17 O3 108.4(3) . . ?
C14 C17 C18 135.7(3) . . ?
C19 C18 C17 121.6(3) . . ?
C23 C18 C17 121.6(3) . . ?
C23 C18 C19 116.8(3) . . ?
C18 C19 H19 119.5 . . ?
C20 C19 C18 121.0(4) . . ?
C20 C19 H19 119.5 . . ?
C19 C20 H20 119.6 . . ?
C21 C20 C19 120.8(4) . . ?
C21 C20 H20 119.6 . . ?
O4 C21 C22 112.9(4) . . ?
C20 C21 O4 128.5(4) . . ?
C20 C21 O4A 92.6(10) . . ?
C20 C21 C22 118.6(4) . . ?
C22 C21 O4A 148.7(11) . . ?
C21 C22 H22 119.7 . . ?
C23 C22 C21 120.6(4) . . ?
C23 C22 H22 119.7 . . ?
C18 C23 H23 118.8 . . ?
C22 C23 C18 122.3(4) . . ?
C22 C23 H23 118.8 . . ?
O4 C24 H24A 109.5 . . ?
O4 C24 H24B 109.5 . . ?
O4 C24 H24C 109.5 . . ?
H24A C24 H24B 109.5 . . ?
H24A C24 H24C 109.5 . . ?
H24B C24 H24C 109.5 . . ?
O4A C24A H24D 109.5 . . ?
O4A C24A H24E 109.5 . . ?
O4A C24A H24F 109.5 . . ?
H24D C24A H24E 109.5 . . ?
H24D C24A H24F 109.5 . . ?
H24E C24A H24F 109.5 . . ?

loop_
_geom_bond_atom_site_label_1
_geom_bond_atom_site_label_2
_geom_bond_distance
_geom_bond_site_symmetry_2
_geom_bond_publ_flag
S1 O1 1.426(2) . ?
S1 O2 1.423(2) . ?
S1 N1 1.656(2) . ?
S1 C1 1.751(3) . ?
O3 C16 1.373(4) . ?
O3 C17 1.379(3) . ?
O4 C21 1.377(5) . ?
O4 C24 1.416(7) . ?
O4A C21 1.40(2) . ?
O4A C24A 1.42(4) . ?
N1 C12 1.434(3) . ?
N1 C15 1.415(4) . ?
C1 C2 1.380(4) . ?
C1 C6 1.388(4) . ?
C2 H2 0.9300 . ?
C2 C3 1.385(5) . ?
C3 H3 0.9300 . ?
C3 C4 1.389(5) . ?
C4 C5 1.387(5) . ?
C4 C7 1.512(6) . ?
C5 H5 0.9300 . ?
C5 C6 1.370(5) . ?
C6 H6 0.9300 . ?
C7 H7A 0.9600 . ?
C7 H7B 0.9600 . ?
C7 H7C 0.9600 . ?
C8 H8 0.9300 . ?
C8 C9 1.380(5) . ?
C8 C13 1.387(4) . ?
C9 H9 0.9300 . ?
C9 C10 1.375(5) . ?
C10 H10 0.9300 . ?
C10 C11 1.384(4) . ?
C11 H11 0.9300 . ?
C11 C12 1.376(4) . ?
C12 C13 1.411(4) . ?
C13 C14 1.462(4) . ?
C14 C15 1.418(4) . ?
C14 C17 1.375(4) . ?
C15 C16 1.329(4) . ?
C16 H16 0.9300 . ?
C17 C18 1.455(4) . ?
C18 C19 1.397(5) . ?
C18 C23 1.382(5) . ?
C19 H19 0.9300 . ?
C19 C20 1.389(5) . ?
C20 H20 0.9300 . ?
C20 C21 1.374(6) . ?
C21 C22 1.380(5) . ?
C22 H22 0.9300 . ?
C22 C23 1.369(5) . ?
C23 H23 0.9300 . ?
C24 H24A 0.9600 . ?
C24 H24B 0.9600 . ?
C24 H24C 0.9600 . ?
C24A H24D 0.9600 . ?
C24A H24E 0.9600 . ?
C24A H24F 0.9600 . ?

loop_
_geom_torsion_atom_site_label_1
_geom_torsion_atom_site_label_2
_geom_torsion_atom_site_label_3
_geom_torsion_atom_site_label_4
_geom_torsion
_geom_torsion_site_symmetry_1
_geom_torsion_site_symmetry_2
_geom_torsion_site_symmetry_3
_geom_torsion_site_symmetry_4
_geom_torsion_publ_flag
S1 N1 C12 C11 -26.9(5) . . . . ?
S1 N1 C12 C13 157.1(2) . . . . ?
S1 N1 C15 C14 -158.2(2) . . . . ?
S1 N1 C15 C16 24.2(6) . . . . ?
S1 C1 C2 C3 -176.0(2) . . . . ?
S1 C1 C6 C5 176.2(2) . . . . ?
O1 S1 N1 C12 40.6(3) . . . . ?
O1 S1 N1 C15 -169.6(2) . . . . ?
O1 S1 C1 C2 -24.0(3) . . . . ?
O1 S1 C1 C6 157.9(2) . . . . ?
O2 S1 N1 C12 169.5(3) . . . . ?
O2 S1 N1 C15 -40.7(3) . . . . ?
O2 S1 C1 C2 -157.6(2) . . . . ?
O2 S1 C1 C6 24.3(3) . . . . ?
O3 C17 C18 C19 1.6(5) . . . . ?
O3 C17 C18 C23 -178.3(3) . . . . ?
O4 C21 C22 C23 -179.7(4) . . . . ?
O4A C21 C22 C23 175(2) . . . . ?
N1 S1 C1 C2 89.9(2) . . . . ?
N1 S1 C1 C6 -88.2(3) . . . . ?
N1 C12 C13 C8 176.1(3) . . . . ?
N1 C12 C13 C14 -3.1(3) . . . . ?
N1 C15 C16 O3 178.1(4) . . . . ?
C1 S1 N1 C12 -75.6(3) . . . . ?
C1 S1 N1 C15 74.2(3) . . . . ?
C1 C2 C3 C4 0.4(5) . . . . ?
C2 C1 C6 C5 -1.8(5) . . . . ?
C2 C3 C4 C5 -3.0(5) . . . . ?
C2 C3 C4 C7 177.4(3) . . . . ?
C3 C4 C5 C6 3.2(5) . . . . ?
C4 C5 C6 C1 -0.8(5) . . . . ?
C6 C1 C2 C3 2.1(4) . . . . ?
C7 C4 C5 C6 -177.2(3) . . . . ?
C8 C9 C10 C11 -1.7(6) . . . . ?
C8 C13 C14 C15 -178.0(3) . . . . ?
C8 C13 C14 C17 2.3(8) . . . . ?
C9 C8 C13 C12 0.2(5) . . . . ?
C9 C8 C13 C14 179.2(3) . . . . ?
C9 C10 C11 C12 1.8(5) . . . . ?
C10 C11 C12 N1 -176.4(3) . . . . ?
C10 C11 C12 C13 -0.9(5) . . . . ?
C11 C12 C13 C8 -0.1(5) . . . . ?
C11 C12 C13 C14 -179.4(3) . . . . ?
C12 N1 C15 C14 -3.3(3) . . . . ?
C12 N1 C15 C16 179.2(4) . . . . ?
C12 C13 C14 C15 1.1(3) . . . . ?
C12 C13 C14 C17 -178.6(5) . . . . ?
C13 C8 C9 C10 0.7(5) . . . . ?
C13 C14 C15 N1 1.4(3) . . . . ?
C13 C14 C15 C16 179.7(3) . . . . ?
C13 C14 C17 O3 179.8(4) . . . . ?
C13 C14 C17 C18 0.1(8) . . . . ?
C14 C15 C16 O3 0.6(4) . . . . ?
C14 C17 C18 C19 -178.7(4) . . . . ?
C14 C17 C18 C23 1.4(6) . . . . ?
C15 N1 C12 C11 179.9(3) . . . . ?
C15 N1 C12 C13 4.0(3) . . . . ?
C15 C14 C17 O3 0.1(3) . . . . ?
C15 C14 C17 C18 -179.6(4) . . . . ?
C16 O3 C17 C14 0.2(4) . . . . ?
C16 O3 C17 C18 -180.0(3) . . . . ?
C17 O3 C16 C15 -0.5(4) . . . . ?
C17 C14 C15 N1 -178.8(3) . . . . ?
C17 C14 C15 C16 -0.5(4) . . . . ?
C17 C18 C19 C20 179.8(3) . . . . ?
C17 C18 C23 C22 -179.3(4) . . . . ?
C18 C19 C20 C21 0.2(6) . . . . ?
C19 C18 C23 C22 0.8(6) . . . . ?
C19 C20 C21 O4 -179.7(4) . . . . ?
C19 C20 C21 O4A -177.5(11) . . . . ?
C19 C20 C21 C22 -0.6(6) . . . . ?
C20 C21 C22 C23 1.1(7) . . . . ?
C21 C22 C23 C18 -1.2(7) . . . . ?
C23 C18 C19 C20 -0.3(6) . . . . ?
C24 O4 C21 C20 1.0(7) . . . . ?
C24 O4 C21 C22 -178.1(4) . . . . ?
C24A O4A C21 C20 177.4(17) . . . . ?
C24A O4A C21 C22 3(3) . . . . ?
